data_1518689
loop_
_publ_author_name
'Sumida, Yuto'
'Harada, Ryu'
'Kato-Sumida, Tomoe'
'Johmoto, Kohei'
'Uekusa, Hidehiro'
'Hosoya, Takamitsu'

_publ_section_title
;
 Boron-Selective Biaryl Coupling Approach to Versatile Dibenzoxaborins and
 Application to Concise Synthesis of Defucogilvocarcin M.
;
_journal_issue 23
_journal_name_full 'Organic letters'
_journal_page_first 6240
_journal_paper_doi 10.1021/ol5031734
_journal_volume 16
_journal_year 2014
_chemical_formula_moiety 'C28 H22 B2 N2 O3, C4 H8 O2'
_chemical_formula_sum 'C32 H30 B2 N2 O5'
_chemical_formula_weight 544.20
_chemical_name_common RH2927-2
_chemical_name_systematic '5-Acetyl-5,6-dihydro-6-hydroxydibenzo[c,e][1,2]azaborine, dehydrated dimer'
_space_group_crystal_system monoclinic
_space_group_IT_number 14
_space_group_name_Hall '-P 2yn'
_space_group_name_H-M_alt 'P 1 21/n 1'
_symmetry_cell_setting monoclinic
_symmetry_Int_Tables_number 14
_symmetry_space_group_name_Hall '-P 2yn'
_symmetry_space_group_name_H-M 'P 1 21/n 1'
_atom_sites_solution_hydrogens geom
_atom_sites_solution_primary direct
_atom_sites_solution_secondary difmap
_audit_creation_method SHELXL-2014/5
_cell_angle_alpha 90
_cell_angle_beta 103.1610(10)
_cell_angle_gamma 90
_cell_formula_units_Z 12
_cell_length_a 17.2259(3)
_cell_length_b 19.4533(4)
_cell_length_c 25.7366(5)
_cell_measurement_reflns_used 97584
_cell_measurement_temperature 173(2)
_cell_measurement_theta_max 68.22
_cell_measurement_theta_min 3.48
_cell_volume 8397.8(3)
_computing_cell_refinement RAPID-AUTO
_computing_data_collection RAPID-AUTO
_computing_data_reduction RAPID-AUTO
_computing_structure_refinement 'SHELXL-2014/5 (Sheldrick, 2014)'
_computing_structure_solution 'SHELXS-97 (Sheldrick, 1990)'
_diffrn_ambient_temperature 173(2)
_diffrn_detector_area_resol_mean 10.0
_diffrn_measured_fraction_theta_full 0.996
_diffrn_measured_fraction_theta_max 0.995
_diffrn_measurement_device_type 'RIGAKU R-AXIS RAPID-II'
_diffrn_measurement_method \w-scan
_diffrn_radiation_probe x-ray
_diffrn_radiation_type CuK\a
_diffrn_radiation_wavelength 1.54186
_diffrn_reflns_av_R_equivalents 0.0453
_diffrn_reflns_av_unetI/netI 0.0293
_diffrn_reflns_Laue_measured_fraction_full 0.996
_diffrn_reflns_Laue_measured_fraction_max 0.995
_diffrn_reflns_limit_h_max 20
_diffrn_reflns_limit_h_min -20
_diffrn_reflns_limit_k_max 23
_diffrn_reflns_limit_k_min -22
_diffrn_reflns_limit_l_max 30
_diffrn_reflns_limit_l_min -30
_diffrn_reflns_number 97584
_diffrn_reflns_point_group_measured_fraction_full 0.996
_diffrn_reflns_point_group_measured_fraction_max 0.995
_diffrn_reflns_theta_full 67.686
_diffrn_reflns_theta_max 68.216
_diffrn_reflns_theta_min 3.479
_diffrn_source 'fine-focus rotating anode x-ray'
_exptl_absorpt_coefficient_mu 0.692
_exptl_absorpt_correction_T_max 0.9531
_exptl_absorpt_correction_T_min 0.7171
_exptl_absorpt_correction_type multi-scan
_exptl_absorpt_process_details 'abscor Higashi RIGAKU'
_exptl_crystal_colour colorless
_exptl_crystal_density_diffrn 1.291
_exptl_crystal_density_method 'not measured'
_exptl_crystal_description block
_exptl_crystal_F_000 3432
_exptl_crystal_size_max 0.230
_exptl_crystal_size_mid 0.110
_exptl_crystal_size_min 0.070
_refine_diff_density_max 0.676
_refine_diff_density_min -0.302
_refine_diff_density_rms 0.044
_refine_ls_extinction_method none
_refine_ls_goodness_of_fit_ref 1.079
_refine_ls_hydrogen_treatment constr
_refine_ls_matrix_type full
_refine_ls_number_parameters 1147
_refine_ls_number_reflns 15297
_refine_ls_number_restraints 1
_refine_ls_restrained_S_all 1.080
_refine_ls_R_factor_all 0.0532
_refine_ls_R_factor_gt 0.0445
_refine_ls_shift/su_max 0.000
_refine_ls_shift/su_mean 0.000
_refine_ls_structure_factor_coef Fsqd
_refine_ls_weighting_details 'w=1/[\s^2^(Fo^2^)+(0.0538P)^2^+2.9969P] where P=(Fo^2^+2Fc^2^)/3'
_refine_ls_weighting_scheme calc
_refine_ls_wR_factor_gt 0.1143
_refine_ls_wR_factor_ref 0.1211
_reflns_Friedel_coverage 0.000
_reflns_number_gt 12679
_reflns_number_total 15297
_reflns_threshold_expression 'I > 2\s(I)'
_cod_data_source_file ol5031734_si_003.cif
_cod_data_source_block shelxl
_cod_original_sg_symbol_H-M 'P 21/n'
_cod_database_code 1518689
_shelx_space_group_comment
; 
The symmetry employed for this shelxl refinement is uniquely defined 
by the following loop, which should always be used as a source of 
symmetry information in preference to the above space-group names. 
They are only intended as comments. 
;
_shelx_estimated_absorpt_t_min 0.857
_shelx_estimated_absorpt_t_max 0.953
_shelxl_version_number 2014/5

loop_
_space_group_symop_operation_xyz
'x, y, z'
'-x+1/2, y+1/2, -z+1/2'
'-x, -y, -z'
'x-1/2, -y-1/2, z-1/2'

loop_
_atom_site_label
_atom_site_type_symbol
_atom_site_fract_x
_atom_site_fract_y
_atom_site_fract_z
_atom_site_U_iso_or_equiv
_atom_site_adp_type
_atom_site_occupancy
_atom_site_site_symmetry_order
_atom_site_calc_flag
_atom_site_refinement_flags_posn
_atom_site_refinement_flags_adp
_atom_site_refinement_flags_occupancy
_atom_site_disorder_assembly
_atom_site_disorder_group
C1 C 0.82803(10) 0.24001(10) 0.42373(7) 0.0400(4) Uani 1 1 d . . . . .
H1A H 0.8557 0.1981 0.4170 0.060 Uiso 1 1 calc R U . . .
H1B H 0.7975 0.2308 0.4508 0.060 Uiso 1 1 calc R U . . .
H1C H 0.8672 0.2763 0.4365 0.060 Uiso 1 1 calc R U . . .
C2 C 0.77286(9) 0.26267(8) 0.37345(6) 0.0281(3) Uani 1 1 d . . . . .
O3 O 0.80802(6) 0.29049(6) 0.33910(4) 0.0307(2) Uani 1 1 d . . . . .
B4 B 0.75407(10) 0.31112(10) 0.28453(7) 0.0285(4) Uani 1 1 d . . . . .
C5 C 0.80627(9) 0.34709(9) 0.24857(6) 0.0334(4) Uani 1 1 d . . . . .
C6 C 0.81157(10) 0.41857(10) 0.24638(7) 0.0424(4) Uani 1 1 d . . . . .
H6 H 0.7847 0.4459 0.2673 0.051 Uiso 1 1 calc R U . . .
C7 C 0.85544(12) 0.45051(12) 0.21409(8) 0.0537(5) Uani 1 1 d . . . . .
H7 H 0.8595 0.4992 0.2137 0.064 Uiso 1 1 calc R U . . .
C8 C 0.89310(12) 0.41092(13) 0.18258(8) 0.0579(6) Uani 1 1 d . . . . .
H8 H 0.9226 0.4325 0.1601 0.069 Uiso 1 1 calc R U . . .
C9 C 0.88807(11) 0.34027(12) 0.18358(7) 0.0502(5) Uani 1 1 d . . . . .
H9 H 0.9137 0.3136 0.1615 0.060 Uiso 1 1 calc R U . . .
C10 C 0.84557(9) 0.30745(10) 0.21680(6) 0.0375(4) Uani 1 1 d . . . . .
C11 C 0.84234(9) 0.23136(10) 0.21986(6) 0.0372(4) Uani 1 1 d . . . . .
C12 C 0.89954(10) 0.18909(12) 0.20470(7) 0.0487(5) Uani 1 1 d . . . . .
H12 H 0.9403 0.2098 0.1906 0.058 Uiso 1 1 calc R U . . .
C13 C 0.89849(12) 0.11856(13) 0.20961(8) 0.0566(6) Uani 1 1 d . . . . .
H13 H 0.9375 0.0915 0.1983 0.068 Uiso 1 1 calc R U . . .
C14 C 0.84094(11) 0.08719(12) 0.23096(8) 0.0531(5) Uani 1 1 d . . . . .
H14 H 0.8406 0.0387 0.2350 0.064 Uiso 1 1 calc R U . . .
C15 C 0.78373(10) 0.12726(10) 0.24640(7) 0.0412(4) Uani 1 1 d . . . . .
H15 H 0.7447 0.1059 0.2618 0.049 Uiso 1 1 calc R U . . .
C16 C 0.78241(9) 0.19814(9) 0.23970(6) 0.0329(4) Uani 1 1 d . . . . .
N17 N 0.72416(7) 0.23910(7) 0.25727(5) 0.0269(3) Uani 1 1 d . . . . .
C18 C 0.64815(9) 0.22189(8) 0.24795(6) 0.0261(3) Uani 1 1 d . . . . .
C19 C 0.60845(9) 0.16957(8) 0.20846(6) 0.0324(4) Uani 1 1 d . . . . .
H19A H 0.5968 0.1284 0.2273 0.049 Uiso 1 1 calc R U . . .
H19B H 0.6438 0.1573 0.1850 0.049 Uiso 1 1 calc R U . . .
H19C H 0.5586 0.1885 0.1871 0.049 Uiso 1 1 calc R U . . .
O20 O 0.60129(6) 0.25245(5) 0.27361(4) 0.0266(2) Uani 1 1 d . . . . .
B21 B 0.64063(10) 0.30515(9) 0.31678(7) 0.0260(4) Uani 1 1 d . . . . .
O22 O 0.68908(6) 0.34911(5) 0.29412(4) 0.0277(2) Uani 1 1 d . . . . .
C23 C 0.57711(8) 0.34251(8) 0.34345(6) 0.0265(3) Uani 1 1 d . . . . .
C24 C 0.54919(9) 0.40841(8) 0.32742(7) 0.0321(4) Uani 1 1 d . . . . .
H24 H 0.5657 0.4298 0.2985 0.038 Uiso 1 1 calc R U . . .
C25 C 0.49813(10) 0.44331(9) 0.35262(7) 0.0373(4) Uani 1 1 d . . . . .
H25 H 0.4784 0.4873 0.3402 0.045 Uiso 1 1 calc R U . . .
C26 C 0.47589(10) 0.41365(9) 0.39617(8) 0.0402(4) Uani 1 1 d . . . . .
H26 H 0.4418 0.4379 0.4141 0.048 Uiso 1 1 calc R U . . .
C27 C 0.50327(9) 0.34886(9) 0.41347(7) 0.0348(4) Uani 1 1 d . . . . .
H27 H 0.4883 0.3289 0.4435 0.042 Uiso 1 1 calc R U . . .
C28 C 0.55308(8) 0.31243(8) 0.38686(6) 0.0272(3) Uani 1 1 d . . . . .
C29 C 0.58140(9) 0.24234(8) 0.40393(6) 0.0272(3) Uani 1 1 d . . . . .
C30 C 0.53894(10) 0.19941(9) 0.43109(7) 0.0338(4) Uani 1 1 d . . . . .
H30 H 0.4906 0.2155 0.4386 0.041 Uiso 1 1 calc R U . . .
C31 C 0.56548(11) 0.13434(9) 0.44726(8) 0.0424(4) Uani 1 1 d . . . . .
H31 H 0.5365 0.1067 0.4667 0.051 Uiso 1 1 calc R U . . .
C32 C 0.63439(12) 0.10917(10) 0.43515(8) 0.0457(5) Uani 1 1 d . . . . .
H32 H 0.6525 0.0641 0.4460 0.055 Uiso 1 1 calc R U . . .
C33 C 0.67682(10) 0.14983(9) 0.40721(7) 0.0362(4) Uani 1 1 d . . . . .
H33 H 0.7231 0.1320 0.3978 0.043 Uiso 1 1 calc R U . . .
C34 C 0.65214(9) 0.21650(8) 0.39277(6) 0.0268(3) Uani 1 1 d . . . . .
N35 N 0.69458(7) 0.25821(6) 0.36262(5) 0.0249(3) Uani 1 1 d . . . . .
C36 C 0.21440(9) 0.30639(9) 0.58546(6) 0.0343(4) Uani 1 1 d . . . . .
H36A H 0.1852 0.3482 0.5716 0.051 Uiso 1 1 calc R U . . .
H36B H 0.2647 0.3189 0.6100 0.051 Uiso 1 1 calc R U . . .
H36C H 0.1821 0.2788 0.6045 0.051 Uiso 1 1 calc R U . . .
C37 C 0.23139(8) 0.26579(8) 0.54038(6) 0.0256(3) Uani 1 1 d . . . . .
O38 O 0.17008(6) 0.23535(5) 0.51037(4) 0.0279(2) Uani 1 1 d . . . . .
B39 B 0.18572(10) 0.19368(9) 0.46246(7) 0.0258(4) Uani 1 1 d . . . . .
C40 C 0.10548(9) 0.15771(8) 0.43082(6) 0.0279(3) Uani 1 1 d . . . . .
C41 C 0.08959(9) 0.08900(9) 0.43972(7) 0.0334(4) Uani 1 1 d . . . . .
H41 H 0.1259 0.0642 0.4665 0.040 Uiso 1 1 calc R U . . .
C42 C 0.02204(10) 0.05570(10) 0.41047(7) 0.0402(4) Uani 1 1 d . . . . .
H42 H 0.0120 0.0090 0.4176 0.048 Uiso 1 1 calc R U . . .
C43 C -0.03041(10) 0.09153(10) 0.37080(7) 0.0428(4) Uani 1 1 d . . . . .
H43 H -0.0763 0.0691 0.3504 0.051 Uiso 1 1 calc R U . . .
C44 C -0.01624(9) 0.15950(10) 0.36085(7) 0.0383(4) Uani 1 1 d . . . . .
H44 H -0.0524 0.1835 0.3335 0.046 Uiso 1 1 calc R U . . .
C45 C 0.05114(9) 0.19369(9) 0.39073(6) 0.0306(3) Uani 1 1 d . . . . .
C46 C 0.06605(9) 0.26702(9) 0.38144(6) 0.0313(4) Uani 1 1 d . . . . .
C47 C 0.00463(10) 0.31260(10) 0.35844(7) 0.0419(4) Uani 1 1 d . . . . .
H47 H -0.0484 0.2957 0.3478 0.050 Uiso 1 1 calc R U . . .
C48 C 0.01900(11) 0.38125(11) 0.35089(8) 0.0498(5) Uani 1 1 d . . . . .
H48 H -0.0236 0.4107 0.3346 0.060 Uiso 1 1 calc R U . . .
C49 C 0.09549(12) 0.40717(10) 0.36706(9) 0.0511(5) Uani 1 1 d . . . . .
H49 H 0.1056 0.4544 0.3621 0.061 Uiso 1 1 calc R U . . .
C50 C 0.15726(10) 0.36385(9) 0.39058(7) 0.0404(4) Uani 1 1 d . . . . .
H50 H 0.2096 0.3818 0.4026 0.048 Uiso 1 1 calc R U . . .
C51 C 0.14342(9) 0.29455(8) 0.39673(6) 0.0306(3) Uani 1 1 d . . . . .
N52 N 0.20726(7) 0.25075(6) 0.42293(5) 0.0257(3) Uani 1 1 d . . . . .
C53 C 0.27893(9) 0.25391(8) 0.41292(6) 0.0258(3) Uani 1 1 d . . . . .
C54 C 0.29781(10) 0.28528(9) 0.36447(6) 0.0340(4) Uani 1 1 d . . . . .
H54A H 0.3283 0.3277 0.3744 0.051 Uiso 1 1 calc R U . . .
H54B H 0.2481 0.2959 0.3385 0.051 Uiso 1 1 calc R U . . .
H54C H 0.3294 0.2529 0.3486 0.051 Uiso 1 1 calc R U . . .
O55 O 0.33898(6) 0.22528(5) 0.44545(4) 0.0260(2) Uani 1 1 d . . . . .
B56 B 0.32138(10) 0.19247(9) 0.49652(7) 0.0243(3) Uani 1 1 d . . . . .
O57 O 0.25260(6) 0.15081(5) 0.48131(4) 0.0256(2) Uani 1 1 d . . . . .
C58 C 0.40065(8) 0.15744(8) 0.53060(6) 0.0246(3) Uani 1 1 d . . . . .
C59 C 0.41405(9) 0.08684(8) 0.52859(6) 0.0298(3) Uani 1 1 d . . . . .
H59 H 0.3760 0.0591 0.5053 0.036 Uiso 1 1 calc R U . . .
C60 C 0.48170(10) 0.05603(9) 0.55979(7) 0.0342(4) Uani 1 1 d . . . . .
H60 H 0.4899 0.0079 0.5575 0.041 Uiso 1 1 calc R U . . .
C61 C 0.53718(9) 0.09626(9) 0.59434(7) 0.0338(4) Uani 1 1 d . . . . .
H61 H 0.5833 0.0755 0.6160 0.041 Uiso 1 1 calc R U . . .
C62 C 0.52561(9) 0.16605(8) 0.59729(6) 0.0301(3) Uani 1 1 d . . . . .
H62 H 0.5638 0.1931 0.6211 0.036 Uiso 1 1 calc R U . . .
C63 C 0.45795(8) 0.19759(8) 0.56540(6) 0.0250(3) Uani 1 1 d . . . . .
C64 C 0.44504(8) 0.27259(8) 0.56854(6) 0.0261(3) Uani 1 1 d . . . . .
C65 C 0.50833(9) 0.31799(9) 0.58730(7) 0.0337(4) Uani 1 1 d . . . . .
H65 H 0.5606 0.3000 0.5996 0.040 Uiso 1 1 calc R U . . .
C66 C 0.49681(10) 0.38814(9) 0.58842(8) 0.0414(4) Uani 1 1 d . . . . .
H66 H 0.5408 0.4177 0.6017 0.050 Uiso 1 1 calc R U . . .
C67 C 0.42146(10) 0.41548(9) 0.57028(8) 0.0405(4) Uani 1 1 d . . . . .
H67 H 0.4136 0.4638 0.5707 0.049 Uiso 1 1 calc R U . . .
C68 C 0.35743(10) 0.37214(8) 0.55151(7) 0.0327(4) Uani 1 1 d . . . . .
H68 H 0.3057 0.3908 0.5383 0.039 Uiso 1 1 calc R U . . .
C69 C 0.36866(9) 0.30132(8) 0.55192(6) 0.0260(3) Uani 1 1 d . . . . .
N70 N 0.30271(7) 0.25685(6) 0.53057(5) 0.0240(3) Uani 1 1 d . . . . .
C71 C 0.09787(9) 0.79226(9) 0.24843(6) 0.0330(4) Uani 1 1 d . . . . .
H71A H 0.0892 0.8366 0.2642 0.049 Uiso 1 1 calc R U . . .
H71B H 0.0467 0.7739 0.2286 0.049 Uiso 1 1 calc R U . . .
H71C H 0.1336 0.7985 0.2241 0.049 Uiso 1 1 calc R U . . .
C72 C 0.13442(9) 0.74328(8) 0.29146(6) 0.0268(3) Uani 1 1 d . . . . .
O73 O 0.08641(6) 0.71911(5) 0.31923(4) 0.0285(2) Uani 1 1 d . . . . .
B74 B 0.12497(10) 0.67268(10) 0.36702(7) 0.0304(4) Uani 1 1 d . . . . .
C75 C 0.06174(9) 0.64632(9) 0.39934(7) 0.0345(4) Uani 1 1 d . . . . .
C76 C 0.03070(11) 0.57996(10) 0.39210(9) 0.0477(5) Uani 1 1 d . . . . .
H76 H 0.0413 0.5525 0.3640 0.057 Uiso 1 1 calc R U . . .
C77 C -0.01546(12) 0.55302(11) 0.42511(11) 0.0617(6) Uani 1 1 d . . . . .
H77 H -0.0358 0.5076 0.4196 0.074 Uiso 1 1 calc R U . . .
C78 C -0.03157(12) 0.59258(12) 0.46598(10) 0.0608(6) Uani 1 1 d . . . . .
H78 H -0.0619 0.5738 0.4891 0.073 Uiso 1 1 calc R U . . .
C79 C -0.00372(10) 0.65939(11) 0.47337(8) 0.0482(5) Uani 1 1 d . . . . .
H79 H -0.0161 0.6868 0.5010 0.058 Uiso 1 1 calc R U . . .
C80 C 0.04285(9) 0.68666(10) 0.44005(7) 0.0364(4) Uani 1 1 d . . . . .
C81 C 0.07407(9) 0.75799(9) 0.44745(6) 0.0331(4) Uani 1 1 d . . . . .
C82 C 0.03480(10) 0.80994(10) 0.46903(7) 0.0401(4) Uani 1 1 d . . . . .
H82 H -0.0136 0.7996 0.4791 0.048 Uiso 1 1 calc R U . . .
C83 C 0.06479(11) 0.87581(11) 0.47603(7) 0.0456(5) Uani 1 1 d . . . . .
H83 H 0.0377 0.9100 0.4915 0.055 Uiso 1 1 calc R U . . .
C84 C 0.13456(12) 0.89226(10) 0.46044(7) 0.0454(4) Uani 1 1 d . . . . .
H84 H 0.1554 0.9376 0.4653 0.054 Uiso 1 1 calc R U . . .
C85 C 0.17352(10) 0.84216(9) 0.43779(7) 0.0375(4) Uani 1 1 d . . . . .
H85 H 0.2203 0.8536 0.4260 0.045 Uiso 1 1 calc R U . . .
C86 C 0.14474(9) 0.77543(9) 0.43227(6) 0.0310(4) Uani 1 1 d . . . . .
N87 N 0.18318(7) 0.72418(7) 0.40697(5) 0.0298(3) Uani 1 1 d . . . . .
C88 C 0.26115(9) 0.71581(9) 0.41792(6) 0.0325(4) Uani 1 1 d . . . . .
C89 C 0.31815(10) 0.74398(12) 0.46550(7) 0.0506(5) Uani 1 1 d . . . . .
H89A H 0.3478 0.7823 0.4546 0.076 Uiso 1 1 calc R U . . .
H89B H 0.3555 0.7079 0.4817 0.076 Uiso 1 1 calc R U . . .
H89C H 0.2887 0.7603 0.4915 0.076 Uiso 1 1 calc R U . . .
O90 O 0.29353(6) 0.67901(6) 0.38649(4) 0.0331(3) Uani 1 1 d . . . . .
B91 B 0.23639(11) 0.65360(10) 0.33427(7) 0.0318(4) Uani 1 1 d . . . . .
O92 O 0.17033(6) 0.62155(6) 0.34835(5) 0.0336(3) Uani 1 1 d . . . . .
C93 C 0.28537(10) 0.61012(10) 0.29999(7) 0.0386(4) Uani 1 1 d . . . . .
C94 C 0.28430(11) 0.53836(10) 0.29964(8) 0.0500(5) Uani 1 1 d . . . . .
H94 H 0.2545 0.5146 0.3208 0.060 Uiso 1 1 calc R U . . .
C95 C 0.32615(13) 0.50101(13) 0.26882(10) 0.0660(7) Uani 1 1 d . . . . .
H95 H 0.3250 0.4522 0.2692 0.079 Uiso 1 1 calc R U . . .
C96 C 0.36923(13) 0.53504(15) 0.23769(9) 0.0691(8) Uani 1 1 d . . . . .
H96 H 0.3984 0.5096 0.2171 0.083 Uiso 1 1 calc R U . . .
C97 C 0.37006(12) 0.60572(14) 0.23640(8) 0.0587(6) Uani 1 1 d . . . . .
H97 H 0.3988 0.6287 0.2141 0.070 Uiso 1 1 calc R U . . .
C98 C 0.32886(10) 0.64423(11) 0.26768(7) 0.0422(5) Uani 1 1 d . . . . .
C99 C 0.33023(9) 0.72029(11) 0.26738(6) 0.0394(4) Uani 1 1 d . . . . .
C100 C 0.39132(11) 0.75794(13) 0.25291(7) 0.0525(6) Uani 1 1 d . . . . .
H100 H 0.4323 0.7337 0.2415 0.063 Uiso 1 1 calc R U . . .
C101 C 0.39432(11) 0.82868(14) 0.25465(8) 0.0573(6) Uani 1 1 d . . . . .
H101 H 0.4363 0.8523 0.2439 0.069 Uiso 1 1 calc R U . . .
C102 C 0.33605(11) 0.86529(12) 0.27199(8) 0.0497(5) Uani 1 1 d . . . . .
H102 H 0.3379 0.9141 0.2735 0.060 Uiso 1 1 calc R U . . .
C103 C 0.27493(10) 0.82977(10) 0.28717(7) 0.0383(4) Uani 1 1 d . . . . .
H103 H 0.2356 0.8545 0.3000 0.046 Uiso 1 1 calc R U . . .
C104 C 0.27059(9) 0.75864(9) 0.28379(6) 0.0324(4) Uani 1 1 d . . . . .
N105 N 0.20963(7) 0.72271(7) 0.30215(5) 0.0282(3) Uani 1 1 d . . . . .
C201 C 0.27542(13) 0.01414(11) 0.39340(9) 0.0575(5) Uani 1 1 d . . . . .
H20A H 0.3179 -0.0130 0.4161 0.086 Uiso 1 1 calc R U . . .
H20B H 0.2461 -0.0146 0.3642 0.086 Uiso 1 1 calc R U . . .
H20C H 0.2388 0.0308 0.4147 0.086 Uiso 1 1 calc R U . . .
C202 C 0.31122(12) 0.07403(10) 0.37083(8) 0.0467(5) Uani 1 1 d . . . . .
H20D H 0.2687 0.1024 0.3485 0.070 Uiso 1 1 calc R U . . .
H20E H 0.3417 0.1031 0.4000 0.070 Uiso 1 1 calc R U . . .
O203 O 0.36370(8) 0.04735(7) 0.33889(6) 0.0507(3) Uani 1 1 d . . . . .
C204 C 0.39508(12) 0.09412(11) 0.31156(9) 0.0522(5) Uani 1 1 d . . . . .
O205 O 0.38097(10) 0.15445(7) 0.31243(6) 0.0630(4) Uani 1 1 d . . . . .
C206 C 0.44689(18) 0.06176(15) 0.27865(13) 0.0936(10) Uani 1 1 d . . . . .
H20F H 0.5011 0.0802 0.2897 0.140 Uiso 1 1 calc R U . . .
H20G H 0.4253 0.0721 0.2409 0.140 Uiso 1 1 calc R U . . .
H20H H 0.4481 0.0119 0.2839 0.140 Uiso 1 1 calc R U . . .
C207 C 0.70939(14) 0.47653(11) 0.08178(10) 0.0610(6) Uani 1 1 d . . . . .
H20J H 0.6632 0.5009 0.0605 0.091 Uiso 1 1 calc R U . . .
H20I H 0.7492 0.4698 0.0604 0.091 Uiso 1 1 calc R U . . .
H20K H 0.7327 0.5037 0.1136 0.091 Uiso 1 1 calc R U . . .
C208 C 0.68361(11) 0.40822(10) 0.09835(8) 0.0439(4) Uani 1 1 d . . . . .
H20L H 0.6633 0.3791 0.0666 0.066 Uiso 1 1 calc R U . . .
H20M H 0.7292 0.3843 0.1218 0.066 Uiso 1 1 calc R U . . .
O209 O 0.62122(7) 0.42051(6) 0.12670(5) 0.0398(3) Uani 1 1 d . . . . .
C210 C 0.59548(10) 0.36481(9) 0.14846(7) 0.0370(4) Uani 1 1 d . . . . .
O211 O 0.62277(8) 0.30848(7) 0.14672(5) 0.0488(3) Uani 1 1 d . . . . .
C212 C 0.52925(12) 0.38174(12) 0.17487(8) 0.0549(5) Uani 1 1 d . . . . .
H21A H 0.4785 0.3664 0.1522 0.082 Uiso 1 1 calc R U . . .
H21B H 0.5275 0.4315 0.1802 0.082 Uiso 1 1 calc R U . . .
H21C H 0.5382 0.3584 0.2095 0.082 Uiso 1 1 calc R U . . .
C213 C 0.3176(4) 0.5310(4) 0.4594(3) 0.094(2) Uani 0.617(4) 1 d . . P A 1
H21D H 0.3502 0.5642 0.4836 0.141 Uiso 0.617(4) 1 calc R U P A 1
H21E H 0.3161 0.5438 0.4224 0.141 Uiso 0.617(4) 1 calc R U P A 1
H21F H 0.3406 0.4850 0.4666 0.141 Uiso 0.617(4) 1 calc R U P A 1
C214 C 0.2303(3) 0.5312(2) 0.46869(16) 0.0737(14) Uani 0.617(4) 1 d . . P A 1
H21G H 0.2078 0.5780 0.4621 0.088 Uiso 0.617(4) 1 calc R U P A 1
H21H H 0.1968 0.4998 0.4426 0.088 Uiso 0.617(4) 1 calc R U P A 1
O215 O 0.2271(2) 0.51050(16) 0.52067(13) 0.0631(8) Uani 0.617(4) 1 d . . P A 1
C216 C 0.2358(3) 0.5597(2) 0.5591(2) 0.0633(12) Uani 0.617(4) 1 d D . P A 1
O217 O 0.2431(2) 0.61866(16) 0.54889(15) 0.0929(13) Uani 0.617(4) 1 d . . P A 1
C218 C 0.2378(3) 0.5310(3) 0.6111(2) 0.0844(18) Uani 0.617(4) 1 d D . P A 1
H21I H 0.2712 0.5599 0.6386 0.127 Uiso 0.617(4) 1 calc R U P A 1
H21J H 0.2601 0.4845 0.6132 0.127 Uiso 0.617(4) 1 calc R U P A 1
H21K H 0.1836 0.5291 0.6170 0.127 Uiso 0.617(4) 1 calc R U P A 1
O301 O 0.2557(3) 0.6309(3) 0.5078(3) 0.096(2) Uiso 0.383(4) 1 d . . P A 2
O302 O 0.2537(4) 0.5258(4) 0.5380(3) 0.084(2) Uiso 0.383(4) 1 d . . P A 2
C301 C 0.2628(4) 0.5729(3) 0.5040(3) 0.0605(17) Uiso 0.383(4) 1 d . . P A 2
C302 C 0.2864(7) 0.5314(7) 0.4575(5) 0.085(4) Uiso 0.383(4) 1 d . . P A 2
H30A H 0.2530 0.5463 0.4232 0.127 Uiso 0.383(4) 1 calc R U P A 2
H30B H 0.2783 0.4822 0.4624 0.127 Uiso 0.383(4) 1 calc R U P A 2
H30C H 0.3426 0.5399 0.4578 0.127 Uiso 0.383(4) 1 calc R U P A 2
C304 C 0.2175(7) 0.4983(6) 0.6182(4) 0.105(3) Uiso 0.383(4) 1 d . . P A 2
H30D H 0.1883 0.4594 0.5989 0.157 Uiso 0.383(4) 1 calc R U P A 2
H30E H 0.1935 0.5112 0.6479 0.157 Uiso 0.383(4) 1 calc R U P A 2
H30F H 0.2733 0.4853 0.6321 0.157 Uiso 0.383(4) 1 calc R U P A 2
C303 C 0.2138(8) 0.5546(6) 0.5833(6) 0.105(4) Uiso 0.383(4) 1 d . . P A 2
H30G H 0.2439 0.5944 0.6017 0.126 Uiso 0.383(4) 1 calc R U P A 2
H30H H 0.1579 0.5686 0.5685 0.126 Uiso 0.383(4) 1 calc R U P A 2

loop_
_atom_site_aniso_label
_atom_site_aniso_U_11
_atom_site_aniso_U_22
_atom_site_aniso_U_33
_atom_site_aniso_U_23
_atom_site_aniso_U_13
_atom_site_aniso_U_12
C1 0.0248(8) 0.0668(12) 0.0269(9) 0.0086(8) 0.0028(7) 0.0033(8)
C2 0.0204(7) 0.0431(9) 0.0214(7) -0.0016(6) 0.0060(6) -0.0001(6)
O3 0.0181(5) 0.0527(7) 0.0209(5) 0.0000(5) 0.0038(4) -0.0031(5)
B4 0.0208(8) 0.0417(10) 0.0219(8) -0.0004(7) 0.0026(7) -0.0023(7)
C5 0.0208(8) 0.0548(10) 0.0230(8) 0.0018(7) 0.0018(6) -0.0066(7)
C6 0.0343(9) 0.0572(12) 0.0366(10) 0.0045(8) 0.0103(8) -0.0104(8)
C7 0.0448(11) 0.0677(14) 0.0498(12) 0.0132(10) 0.0135(9) -0.0174(10)
C8 0.0401(11) 0.0959(18) 0.0418(11) 0.0134(11) 0.0178(9) -0.0179(11)
C9 0.0308(10) 0.0897(16) 0.0333(10) 0.0002(10) 0.0138(8) -0.0113(10)
C10 0.0207(8) 0.0683(12) 0.0233(8) -0.0008(8) 0.0048(6) -0.0058(8)
C11 0.0201(8) 0.0673(12) 0.0225(8) -0.0057(8) 0.0016(6) 0.0013(8)
C12 0.0218(9) 0.0909(16) 0.0330(10) -0.0141(10) 0.0054(7) 0.0045(9)
C13 0.0324(10) 0.0858(17) 0.0480(12) -0.0235(11) 0.0018(9) 0.0195(10)
C14 0.0370(10) 0.0636(13) 0.0544(12) -0.0152(10) 0.0016(9) 0.0168(9)
C15 0.0308(9) 0.0512(11) 0.0392(10) -0.0056(8) 0.0028(8) 0.0087(8)
C16 0.0196(7) 0.0531(10) 0.0243(8) -0.0057(7) 0.0015(6) 0.0047(7)
N17 0.0181(6) 0.0409(7) 0.0214(6) -0.0010(5) 0.0040(5) 0.0011(5)
C18 0.0207(7) 0.0359(8) 0.0213(7) 0.0014(6) 0.0041(6) 0.0004(6)
C19 0.0260(8) 0.0389(9) 0.0311(8) -0.0057(7) 0.0038(7) -0.0028(7)
O20 0.0183(5) 0.0372(6) 0.0241(5) -0.0020(4) 0.0042(4) -0.0012(4)
B21 0.0193(8) 0.0343(9) 0.0226(8) -0.0001(7) 0.0011(7) -0.0018(7)
O22 0.0218(5) 0.0368(6) 0.0252(5) 0.0013(4) 0.0068(4) -0.0035(4)
C23 0.0182(7) 0.0337(8) 0.0260(8) -0.0036(6) 0.0012(6) -0.0029(6)
C24 0.0266(8) 0.0352(9) 0.0317(8) -0.0019(7) 0.0011(7) -0.0013(7)
C25 0.0296(9) 0.0333(9) 0.0459(10) -0.0066(7) 0.0022(7) 0.0028(7)
C26 0.0288(9) 0.0407(10) 0.0533(11) -0.0141(8) 0.0142(8) 0.0016(7)
C27 0.0265(8) 0.0418(9) 0.0385(9) -0.0079(7) 0.0127(7) -0.0028(7)
C28 0.0174(7) 0.0354(8) 0.0282(8) -0.0052(6) 0.0039(6) -0.0026(6)
C29 0.0210(7) 0.0369(8) 0.0244(8) -0.0035(6) 0.0064(6) -0.0039(6)
C30 0.0286(8) 0.0402(9) 0.0357(9) -0.0035(7) 0.0138(7) -0.0040(7)
C31 0.0447(10) 0.0415(10) 0.0478(11) 0.0027(8) 0.0246(9) -0.0060(8)
C32 0.0509(11) 0.0372(10) 0.0541(12) 0.0093(8) 0.0226(9) 0.0044(8)
C33 0.0349(9) 0.0381(9) 0.0391(9) 0.0027(7) 0.0153(7) 0.0064(7)
C34 0.0225(7) 0.0352(8) 0.0232(7) -0.0001(6) 0.0064(6) -0.0016(6)
N35 0.0182(6) 0.0356(7) 0.0212(6) 0.0001(5) 0.0054(5) 0.0007(5)
C36 0.0245(8) 0.0470(10) 0.0312(9) -0.0120(7) 0.0059(7) 0.0029(7)
C37 0.0173(7) 0.0336(8) 0.0250(7) -0.0015(6) 0.0027(6) 0.0016(6)
O38 0.0172(5) 0.0409(6) 0.0251(5) -0.0057(4) 0.0034(4) 0.0006(4)
B39 0.0196(8) 0.0347(9) 0.0231(8) -0.0031(7) 0.0048(7) -0.0003(7)
C40 0.0194(7) 0.0408(9) 0.0244(8) -0.0063(6) 0.0069(6) -0.0007(6)
C41 0.0250(8) 0.0430(9) 0.0322(9) -0.0064(7) 0.0066(7) -0.0027(7)
C42 0.0312(9) 0.0460(10) 0.0430(10) -0.0104(8) 0.0074(8) -0.0101(8)
C43 0.0254(9) 0.0619(12) 0.0385(10) -0.0135(9) 0.0021(7) -0.0126(8)
C44 0.0219(8) 0.0597(12) 0.0310(9) -0.0064(8) 0.0013(7) -0.0021(7)
C45 0.0183(7) 0.0472(10) 0.0266(8) -0.0044(7) 0.0059(6) -0.0004(7)
C46 0.0202(8) 0.0467(10) 0.0265(8) -0.0023(7) 0.0043(6) 0.0042(7)
C47 0.0227(8) 0.0628(12) 0.0388(10) 0.0024(8) 0.0037(7) 0.0090(8)
C48 0.0349(10) 0.0556(12) 0.0562(12) 0.0060(10) 0.0047(9) 0.0196(9)
C49 0.0431(11) 0.0410(10) 0.0642(13) 0.0011(9) 0.0021(10) 0.0119(9)
C50 0.0302(9) 0.0388(9) 0.0485(11) -0.0029(8) 0.0013(8) 0.0044(7)
C51 0.0232(8) 0.0397(9) 0.0281(8) -0.0010(7) 0.0037(6) 0.0065(7)
N52 0.0180(6) 0.0332(7) 0.0248(6) -0.0024(5) 0.0028(5) 0.0011(5)
C53 0.0203(7) 0.0306(8) 0.0255(8) -0.0029(6) 0.0026(6) 0.0004(6)
C54 0.0270(8) 0.0449(10) 0.0294(8) 0.0078(7) 0.0051(7) 0.0004(7)
O55 0.0176(5) 0.0364(6) 0.0234(5) 0.0004(4) 0.0035(4) 0.0007(4)
B56 0.0204(8) 0.0305(9) 0.0227(8) -0.0026(7) 0.0066(7) -0.0011(7)
O57 0.0184(5) 0.0321(6) 0.0255(5) -0.0026(4) 0.0035(4) -0.0012(4)
C58 0.0192(7) 0.0324(8) 0.0235(7) -0.0003(6) 0.0074(6) 0.0008(6)
C59 0.0244(8) 0.0334(8) 0.0325(8) -0.0010(6) 0.0083(6) 0.0005(6)
C60 0.0322(9) 0.0327(9) 0.0398(9) 0.0042(7) 0.0124(7) 0.0066(7)
C61 0.0254(8) 0.0429(9) 0.0333(9) 0.0068(7) 0.0068(7) 0.0094(7)
C62 0.0194(7) 0.0425(9) 0.0278(8) 0.0005(7) 0.0043(6) 0.0023(6)
C63 0.0173(7) 0.0350(8) 0.0235(7) 0.0008(6) 0.0064(6) 0.0013(6)
C64 0.0197(7) 0.0350(8) 0.0243(7) -0.0029(6) 0.0063(6) 0.0004(6)
C65 0.0213(8) 0.0405(9) 0.0390(9) -0.0080(7) 0.0059(7) -0.0024(7)
C66 0.0284(9) 0.0405(10) 0.0544(11) -0.0122(8) 0.0079(8) -0.0086(7)
C67 0.0365(9) 0.0320(9) 0.0521(11) -0.0059(8) 0.0085(8) -0.0023(7)
C68 0.0264(8) 0.0330(8) 0.0371(9) -0.0015(7) 0.0041(7) 0.0018(7)
C69 0.0202(7) 0.0331(8) 0.0246(7) -0.0032(6) 0.0051(6) -0.0014(6)
N70 0.0179(6) 0.0301(7) 0.0231(6) -0.0026(5) 0.0030(5) 0.0006(5)
C71 0.0246(8) 0.0450(10) 0.0288(8) 0.0031(7) 0.0050(7) 0.0068(7)
C72 0.0210(7) 0.0347(8) 0.0240(7) -0.0052(6) 0.0037(6) 0.0034(6)
O73 0.0187(5) 0.0383(6) 0.0279(6) 0.0008(5) 0.0040(4) 0.0047(4)
B74 0.0232(9) 0.0341(9) 0.0318(9) 0.0019(7) 0.0020(7) 0.0058(7)
C75 0.0218(8) 0.0404(9) 0.0398(9) 0.0115(7) 0.0037(7) 0.0097(7)
C76 0.0350(10) 0.0401(10) 0.0683(13) 0.0151(9) 0.0124(9) 0.0074(8)
C77 0.0427(12) 0.0473(12) 0.0975(19) 0.0289(12) 0.0211(12) 0.0056(9)
C78 0.0374(11) 0.0698(15) 0.0790(16) 0.0411(13) 0.0213(11) 0.0091(10)
C79 0.0285(9) 0.0724(14) 0.0456(11) 0.0220(10) 0.0126(8) 0.0111(9)
C80 0.0197(8) 0.0542(11) 0.0341(9) 0.0150(8) 0.0038(7) 0.0098(7)
C81 0.0227(8) 0.0525(10) 0.0236(8) 0.0058(7) 0.0042(6) 0.0093(7)
C82 0.0292(9) 0.0644(12) 0.0273(8) 0.0044(8) 0.0077(7) 0.0149(8)
C83 0.0426(11) 0.0622(13) 0.0329(9) -0.0056(8) 0.0101(8) 0.0186(9)
C84 0.0466(11) 0.0503(11) 0.0389(10) -0.0102(8) 0.0094(8) 0.0059(9)
C85 0.0318(9) 0.0516(11) 0.0292(9) -0.0053(7) 0.0074(7) 0.0030(8)
C86 0.0251(8) 0.0458(9) 0.0211(7) -0.0004(7) 0.0033(6) 0.0078(7)
N87 0.0203(6) 0.0439(8) 0.0252(7) -0.0003(6) 0.0050(5) 0.0061(6)
C88 0.0216(8) 0.0504(10) 0.0251(8) -0.0019(7) 0.0044(6) 0.0052(7)
C89 0.0256(9) 0.0919(16) 0.0311(9) -0.0169(10) -0.0001(7) 0.0097(9)
O90 0.0201(5) 0.0509(7) 0.0272(6) -0.0045(5) 0.0028(4) 0.0082(5)
B91 0.0215(9) 0.0414(10) 0.0297(9) -0.0036(8) -0.0001(7) 0.0084(7)
O92 0.0238(6) 0.0367(6) 0.0388(6) 0.0000(5) 0.0041(5) 0.0067(5)
C93 0.0231(8) 0.0531(11) 0.0341(9) -0.0099(8) -0.0047(7) 0.0136(7)
C94 0.0332(10) 0.0545(12) 0.0556(12) -0.0165(9) -0.0037(9) 0.0162(9)
C95 0.0435(12) 0.0684(15) 0.0742(16) -0.0325(13) -0.0111(11) 0.0265(11)
C96 0.0449(12) 0.100(2) 0.0566(14) -0.0342(13) -0.0015(11) 0.0364(13)
C97 0.0371(11) 0.0991(18) 0.0380(11) -0.0149(11) 0.0041(8) 0.0272(11)
C98 0.0231(8) 0.0718(13) 0.0289(9) -0.0092(8) -0.0002(7) 0.0170(8)
C99 0.0217(8) 0.0713(13) 0.0240(8) 0.0003(8) 0.0031(7) 0.0102(8)
C100 0.0219(9) 0.1019(18) 0.0339(10) 0.0098(10) 0.0072(7) 0.0105(10)
C101 0.0261(10) 0.1000(19) 0.0442(11) 0.0182(11) 0.0048(8) -0.0071(10)
C102 0.0332(10) 0.0706(14) 0.0413(11) 0.0117(9) 0.0005(8) -0.0100(9)
C103 0.0271(8) 0.0551(11) 0.0313(9) 0.0014(8) 0.0037(7) -0.0020(8)
C104 0.0187(8) 0.0537(10) 0.0232(8) -0.0005(7) 0.0017(6) 0.0017(7)
N105 0.0188(6) 0.0401(7) 0.0252(6) -0.0035(5) 0.0038(5) 0.0053(5)
C201 0.0555(13) 0.0595(13) 0.0632(14) -0.0038(11) 0.0254(11) 0.0037(10)
C202 0.0466(11) 0.0440(10) 0.0509(11) -0.0068(9) 0.0140(9) 0.0102(9)
O203 0.0573(8) 0.0443(7) 0.0554(8) 0.0084(6) 0.0230(7) 0.0136(6)
C204 0.0471(12) 0.0545(13) 0.0537(12) 0.0148(10) 0.0089(10) 0.0086(10)
O205 0.0778(11) 0.0457(8) 0.0636(10) 0.0075(7) 0.0123(8) 0.0020(7)
C206 0.096(2) 0.091(2) 0.114(2) 0.0435(18) 0.0682(19) 0.0371(17)
C207 0.0640(14) 0.0576(13) 0.0658(14) 0.0119(11) 0.0240(12) -0.0127(11)
C208 0.0387(10) 0.0469(11) 0.0501(11) 0.0053(8) 0.0187(9) -0.0017(8)
O209 0.0404(7) 0.0393(7) 0.0426(7) 0.0073(5) 0.0155(6) 0.0025(5)
C210 0.0344(9) 0.0444(10) 0.0300(9) 0.0074(7) 0.0029(7) -0.0016(8)
O211 0.0558(8) 0.0409(7) 0.0509(8) 0.0082(6) 0.0145(7) 0.0001(6)
C212 0.0506(12) 0.0744(15) 0.0440(11) 0.0144(10) 0.0195(10) 0.0045(11)
C213 0.101(5) 0.117(5) 0.080(4) 0.059(3) 0.056(4) 0.047(4)
C214 0.101(4) 0.059(2) 0.055(2) -0.0043(18) 0.004(2) 0.024(2)
O215 0.0620(18) 0.0535(17) 0.0645(19) -0.0007(14) -0.0050(15) 0.0099(14)
C216 0.057(2) 0.048(2) 0.085(3) -0.028(2) 0.016(2) -0.0084(18)
O217 0.131(3) 0.062(2) 0.085(3) -0.0223(17) 0.025(2) -0.0028(18)
C218 0.090(4) 0.099(4) 0.072(3) -0.051(3) 0.036(3) -0.044(3)

loop_
_atom_type_symbol
_atom_type_description
_atom_type_scat_dispersion_real
_atom_type_scat_dispersion_imag
_atom_type_scat_source
C C 0.0181 0.0091 'International Tables Vol C Tables 4.2.6.8 and 6.1.1.4'
H H 0.0000 0.0000 'International Tables Vol C Tables 4.2.6.8 and 6.1.1.4'
N N 0.0311 0.0180 'International Tables Vol C Tables 4.2.6.8 and 6.1.1.4'
O O 0.0492 0.0322 'International Tables Vol C Tables 4.2.6.8 and 6.1.1.4'
B B 0.0090 0.0039 'International Tables Vol C Tables 4.2.6.8 and 6.1.1.4'

loop_
_geom_angle_atom_site_label_1
_geom_angle_atom_site_label_2
_geom_angle_atom_site_label_3
_geom_angle
C2 C1 H1A 109.5
C2 C1 H1B 109.5
H1A C1 H1B 109.5
C2 C1 H1C 109.5
H1A C1 H1C 109.5
H1B C1 H1C 109.5
O3 C2 N35 119.84(13)
O3 C2 C1 114.30(13)
N35 C2 C1 125.84(14)
C2 O3 B4 116.65(11)
O22 B4 O3 108.28(13)
O22 B4 C5 116.59(15)
O3 B4 C5 109.82(12)
O22 B4 N17 110.30(12)
O3 B4 N17 103.74(12)
C5 B4 N17 107.36(13)
C6 C5 C10 118.61(16)
C6 C5 B4 120.82(16)
C10 C5 B4 120.53(16)
C7 C6 C5 121.26(19)
C7 C6 H6 119.4
C5 C6 H6 119.4
C8 C7 C6 119.5(2)
C8 C7 H7 120.2
C6 C7 H7 120.2
C9 C8 C7 120.32(18)
C9 C8 H8 119.8
C7 C8 H8 119.8
C8 C9 C10 120.7(2)
C8 C9 H9 119.7
C10 C9 H9 119.7
C9 C10 C5 119.56(19)
C9 C10 C11 121.23(17)
C5 C10 C11 119.20(15)
C12 C11 C16 116.76(18)
C12 C11 C10 122.14(17)
C16 C11 C10 121.08(15)
C13 C12 C11 122.17(19)
C13 C12 H12 118.9
C11 C12 H12 118.9
C12 C13 C14 120.15(18)
C12 C13 H13 119.9
C14 C13 H13 119.9
C13 C14 C15 119.2(2)
C13 C14 H14 120.4
C15 C14 H14 120.4
C14 C15 C16 121.07(19)
C14 C15 H15 119.5
C16 C15 H15 119.5
C15 C16 C11 120.51(16)
C15 C16 N17 120.38(15)
C11 C16 N17 118.88(16)
C18 N17 C16 122.59(13)
C18 N17 B4 120.63(13)
C16 N17 B4 116.55(12)
O20 C18 N17 119.85(13)
O20 C18 C19 114.71(13)
N17 C18 C19 125.43(14)
C18 C19 H19A 109.5
C18 C19 H19B 109.5
H19A C19 H19B 109.5
C18 C19 H19C 109.5
H19A C19 H19C 109.5
H19B C19 H19C 109.5
C18 O20 B21 116.54(11)
O22 B21 O20 107.93(12)
O22 B21 C23 115.50(14)
O20 B21 C23 112.30(12)
O22 B21 N35 110.48(12)
O20 B21 N35 103.62(12)
C23 B21 N35 106.36(12)
B4 O22 B21 108.83(13)
C24 C23 C28 118.22(14)
C24 C23 B21 120.99(14)
C28 C23 B21 120.55(14)
C25 C24 C23 121.61(16)
C25 C24 H24 119.2
C23 C24 H24 119.2
C24 C25 C26 119.72(16)
C24 C25 H25 120.1
C26 C25 H25 120.1
C27 C26 C25 120.09(16)
C27 C26 H26 120.0
C25 C26 H26 120.0
C26 C27 C28 120.25(16)
C26 C27 H27 119.9
C28 C27 H27 119.9
C23 C28 C27 120.05(15)
C23 C28 C29 118.87(13)
C27 C28 C29 121.08(14)
C30 C29 C34 117.69(15)
C30 C29 C28 121.61(14)
C34 C29 C28 120.70(14)
C31 C30 C29 121.65(16)
C31 C30 H30 119.2
C29 C30 H30 119.2
C30 C31 C32 119.99(16)
C30 C31 H31 120.0
C32 C31 H31 120.0
C31 C32 C33 119.76(17)
C31 C32 H32 120.1
C33 C32 H32 120.1
C32 C33 C34 120.45(16)
C32 C33 H33 119.8
C34 C33 H33 119.8
C33 C34 C29 120.38(14)
C33 C34 N35 120.72(14)
C29 C34 N35 118.72(13)
C2 N35 C34 123.17(13)
C2 N35 B21 120.70(12)
C34 N35 B21 115.95(11)
C37 C36 H36A 109.5
C37 C36 H36B 109.5
H36A C36 H36B 109.5
C37 C36 H36C 109.5
H36A C36 H36C 109.5
H36B C36 H36C 109.5
O38 C37 N70 119.45(13)
O38 C37 C36 115.33(13)
N70 C37 C36 125.17(13)
C37 O38 B39 116.48(11)
O57 B39 O38 108.12(12)
O57 B39 C40 117.32(14)
O38 B39 C40 110.35(12)
O57 B39 N52 109.71(12)
O38 B39 N52 104.46(12)
C40 B39 N52 106.14(12)
C41 C40 C45 118.27(14)
C41 C40 B39 121.06(14)
C45 C40 B39 120.56(14)
C42 C41 C40 121.88(16)
C42 C41 H41 119.1
C40 C41 H41 119.1
C43 C42 C41 119.20(17)
C43 C42 H42 120.4
C41 C42 H42 120.4
C44 C43 C42 120.35(15)
C44 C43 H43 119.8
C42 C43 H43 119.8
C43 C44 C45 120.75(16)
C43 C44 H44 119.6
C45 C44 H44 119.6
C44 C45 C40 119.55(16)
C44 C45 C46 121.36(15)
C40 C45 C46 119.09(13)
C47 C46 C51 116.91(16)
C47 C46 C45 122.39(15)
C51 C46 C45 120.69(14)
C48 C47 C46 121.91(17)
C48 C47 H47 119.0
C46 C47 H47 119.0
C47 C48 C49 119.96(17)
C47 C48 H48 120.0
C49 C48 H48 120.0
C48 C49 C50 119.63(19)
C48 C49 H49 120.2
C50 C49 H49 120.2
C49 C50 C51 120.51(17)
C49 C50 H50 119.7
C51 C50 H50 119.7
C50 C51 C46 121.03(15)
C50 C51 N52 119.96(14)
C46 C51 N52 118.82(14)
C53 N52 C51 122.19(13)
C53 N52 B39 121.18(12)
C51 N52 B39 116.50(12)
O55 C53 N52 119.85(14)
O55 C53 C54 114.95(13)
N52 C53 C54 125.12(13)
C53 C54 H54A 109.5
C53 C54 H54B 109.5
H54A C54 H54B 109.5
C53 C54 H54C 109.5
H54A C54 H54C 109.5
H54B C54 H54C 109.5
C53 O55 B56 116.22(11)
O57 B56 O55 108.31(12)
O57 B56 C58 117.69(13)
O55 B56 C58 109.44(12)
O57 B56 N70 109.83(12)
O55 B56 N70 104.11(12)
C58 B56 N70 106.61(12)
B56 O57 B39 108.79(12)
C59 C58 C63 118.13(13)
C59 C58 B56 121.81(13)
C63 C58 B56 120.01(13)
C60 C59 C58 121.76(15)
C60 C59 H59 119.1
C58 C59 H59 119.1
C61 C60 C59 119.38(15)
C61 C60 H60 120.3
C59 C60 H60 120.3
C62 C61 C60 120.25(15)
C62 C61 H61 119.9
C60 C61 H61 119.9
C61 C62 C63 120.65(15)
C61 C62 H62 119.7
C63 C62 H62 119.7
C62 C63 C58 119.83(14)
C62 C63 C64 120.89(14)
C58 C63 C64 119.27(13)
C65 C64 C69 117.13(14)
C65 C64 C63 121.69(13)
C69 C64 C63 121.17(13)
C66 C65 C64 121.76(15)
C66 C65 H65 119.1
C64 C65 H65 119.1
C65 C66 C67 120.12(16)
C65 C66 H66 119.9
C67 C66 H66 119.9
C66 C67 C68 119.72(16)
C66 C67 H67 120.1
C68 C67 H67 120.1
C67 C68 C69 120.13(15)
C67 C68 H68 119.9
C69 C68 H68 119.9
C68 C69 C64 121.05(14)
C68 C69 N70 119.87(13)
C64 C69 N70 118.84(13)
C37 N70 C69 122.52(12)
C37 N70 B56 121.23(12)
C69 N70 B56 116.16(11)
C72 C71 H71A 109.5
C72 C71 H71B 109.5
H71A C71 H71B 109.5
C72 C71 H71C 109.5
H71A C71 H71C 109.5
H71B C71 H71C 109.5
O73 C72 N105 119.48(14)
O73 C72 C71 115.29(13)
N105 C72 C71 125.22(14)
C72 O73 B74 115.90(12)
O92 B74 O73 108.09(13)
O92 B74 C75 116.47(14)
O73 B74 C75 112.38(12)
O92 B74 N87 110.01(13)
O73 B74 N87 103.66(12)
C75 B74 N87 105.44(13)
C76 C75 C80 118.04(17)
C76 C75 B74 120.92(16)
C80 C75 B74 120.66(15)
C77 C76 C75 121.5(2)
C77 C76 H76 119.3
C75 C76 H76 119.3
C78 C77 C76 119.8(2)
C78 C77 H77 120.1
C76 C77 H77 120.1
C77 C78 C79 120.30(19)
C77 C78 H78 119.8
C79 C78 H78 119.8
C78 C79 C80 120.0(2)
C78 C79 H79 120.0
C80 C79 H79 120.0
C79 C80 C75 120.37(18)
C79 C80 C81 121.01(17)
C75 C80 C81 118.62(15)
C82 C81 C86 117.69(17)
C82 C81 C80 122.15(15)
C86 C81 C80 120.16(15)
C83 C82 C81 121.51(17)
C83 C82 H82 119.2
C81 C82 H82 119.2
C82 C83 C84 120.00(17)
C82 C83 H83 120.0
C84 C83 H83 120.0
C85 C84 C83 119.59(19)
C85 C84 H84 120.2
C83 C84 H84 120.2
C84 C85 C86 120.41(17)
C84 C85 H85 119.8
C86 C85 H85 119.8
C85 C86 C81 120.75(15)
C85 C86 N87 120.46(15)
C81 C86 N87 118.60(15)
C88 N87 C86 122.86(14)
C88 N87 B74 121.02(13)
C86 N87 B74 115.96(12)
O90 C88 N87 119.77(14)
O90 C88 C89 114.79(14)
N87 C88 C89 125.42(15)
C88 C89 H89A 109.5
C88 C89 H89B 109.5
H89A C89 H89B 109.5
C88 C89 H89C 109.5
H89A C89 H89C 109.5
H89B C89 H89C 109.5
C88 O90 B91 115.91(12)
O92 B91 O90 107.84(14)
O92 B91 N105 110.53(12)
O90 B91 N105 103.42(13)
O92 B91 C93 117.73(15)
O90 B91 C93 109.65(12)
N105 B91 C93 106.74(14)
B74 O92 B91 108.40(13)
C94 C93 C98 118.44(17)
C94 C93 B91 121.73(18)
C98 C93 B91 119.80(16)
C95 C94 C93 121.2(2)
C95 C94 H94 119.4
C93 C94 H94 119.4
C96 C95 C94 119.8(2)
C96 C95 H95 120.1
C94 C95 H95 120.1
C97 C96 C95 120.3(2)
C97 C96 H96 119.9
C95 C96 H96 119.9
C96 C97 C98 120.7(2)
C96 C97 H97 119.7
C98 C97 H97 119.7
C97 C98 C93 119.6(2)
C97 C98 C99 121.3(2)
C93 C98 C99 119.10(15)
C100 C99 C104 116.48(19)
C100 C99 C98 122.56(17)
C104 C99 C98 120.92(16)
C101 C100 C99 122.60(19)
C101 C100 H100 118.7
C99 C100 H100 118.7
C100 C101 C102 119.97(19)
C100 C101 H101 120.0
C102 C101 H101 120.0
C101 C102 C103 119.1(2)
C101 C102 H102 120.4
C103 C102 H102 120.4
C104 C103 C102 120.82(18)
C104 C103 H103 119.6
C102 C103 H103 119.6
C103 C104 C99 120.93(16)
C103 C104 N105 120.04(15)
C99 C104 N105 118.74(16)
C72 N105 C104 122.80(14)
C72 N105 B91 121.18(13)
C104 N105 B91 115.96(12)
C202 C201 H20A 109.5
C202 C201 H20B 109.5
H20A C201 H20B 109.5
C202 C201 H20C 109.5
H20A C201 H20C 109.5
H20B C201 H20C 109.5
O203 C202 C201 107.86(15)
O203 C202 H20D 110.1
C201 C202 H20D 110.1
O203 C202 H20E 110.1
C201 C202 H20E 110.1
H20D C202 H20E 108.4
C204 O203 C202 115.70(15)
O205 C204 O203 123.2(2)
O205 C204 C206 124.7(2)
O203 C204 C206 112.01(19)
C204 C206 H20F 109.5
C204 C206 H20G 109.5
H20F C206 H20G 109.5
C204 C206 H20H 109.5
H20F C206 H20H 109.5
H20G C206 H20H 109.5
C208 C207 H20J 109.5
C208 C207 H20I 109.5
H20J C207 H20I 109.5
C208 C207 H20K 109.5
H20J C207 H20K 109.5
H20I C207 H20K 109.5
O209 C208 C207 107.44(16)
O209 C208 H20L 110.2
C207 C208 H20L 110.2
O209 C208 H20M 110.2
C207 C208 H20M 110.2
H20L C208 H20M 108.5
C210 O209 C208 115.50(14)
O211 C210 O209 123.64(17)
O211 C210 C212 124.52(17)
O209 C210 C212 111.84(16)
C210 C212 H21A 109.5
C210 C212 H21B 109.5
H21A C212 H21B 109.5
C210 C212 H21C 109.5
H21A C212 H21C 109.5
H21B C212 H21C 109.5
C214 C213 H21D 109.5
C214 C213 H21E 109.5
H21D C213 H21E 109.5
C214 C213 H21F 109.5
H21D C213 H21F 109.5
H21E C213 H21F 109.5
O215 C214 C213 112.8(4)
O215 C214 H21G 109.0
C213 C214 H21G 109.0
O215 C214 H21H 109.0
C213 C214 H21H 109.0
H21G C214 H21H 107.8
C216 O215 C214 117.9(4)
O217 C216 O215 121.2(5)
O217 C216 C218 126.6(5)
O215 C216 C218 112.2(4)
C216 C218 H21I 109.5
C216 C218 H21J 109.5
H21I C218 H21J 109.5
C216 C218 H21K 109.5
H21I C218 H21K 109.5
H21J C218 H21K 109.5
C301 O302 C303 112.6(8)
O301 C301 O302 127.4(8)
O301 C301 C302 128.7(8)
O302 C301 C302 103.9(8)
C301 C302 H30A 109.5
C301 C302 H30B 109.5
H30A C302 H30B 109.5
C301 C302 H30C 109.5
H30A C302 H30C 109.5
H30B C302 H30C 109.5
C303 C304 H30D 109.5
C303 C304 H30E 109.5
H30D C304 H30E 109.5
C303 C304 H30F 109.5
H30D C304 H30F 109.5
H30E C304 H30F 109.5
C304 C303 O302 103.3(9)
C304 C303 H30G 111.1
O302 C303 H30G 111.1
C304 C303 H30H 111.1
O302 C303 H30H 111.1
H30G C303 H30H 109.1

loop_
_geom_bond_atom_site_label_1
_geom_bond_atom_site_label_2
_geom_bond_distance
C1 C2 1.487(2)
C1 H1A 0.9800
C1 H1B 0.9800
C1 H1C 0.9800
C2 O3 1.2982(18)
C2 N35 1.3164(19)
O3 B4 1.5499(19)
B4 O22 1.409(2)
B4 C5 1.592(2)
B4 N17 1.599(2)
C5 C6 1.395(3)
C5 C10 1.405(2)
C6 C7 1.391(2)
C6 H6 0.9500
C7 C8 1.383(3)
C7 H7 0.9500
C8 C9 1.378(3)
C8 H8 0.9500
C9 C10 1.400(2)
C9 H9 0.9500
C10 C11 1.484(3)
C11 C12 1.405(2)
C11 C16 1.409(2)
C12 C13 1.378(3)
C12 H12 0.9500
C13 C14 1.380(3)
C13 H13 0.9500
C14 C15 1.384(2)
C14 H14 0.9500
C15 C16 1.389(3)
C15 H15 0.9500
C16 N17 1.4328(19)
N17 C18 1.3196(19)
C18 O20 1.2977(18)
C18 C19 1.490(2)
C19 H19A 0.9800
C19 H19B 0.9800
C19 H19C 0.9800
O20 B21 1.5498(19)
B21 O22 1.411(2)
B21 C23 1.593(2)
B21 N35 1.609(2)
C23 C24 1.398(2)
C23 C28 1.404(2)
C24 C25 1.384(2)
C24 H24 0.9500
C25 C26 1.390(3)
C25 H25 0.9500
C26 C27 1.383(2)
C26 H26 0.9500
C27 C28 1.405(2)
C27 H27 0.9500
C28 C29 1.481(2)
C29 C30 1.398(2)
C29 C34 1.407(2)
C30 C31 1.378(2)
C30 H30 0.9500
C31 C32 1.383(3)
C31 H31 0.9500
C32 C33 1.384(2)
C32 H32 0.9500
C33 C34 1.389(2)
C33 H33 0.9500
C34 N35 1.4329(19)
C36 C37 1.487(2)
C36 H36A 0.9800
C36 H36B 0.9800
C36 H36C 0.9800
C37 O38 1.3005(17)
C37 N70 1.3207(19)
O38 B39 1.5495(19)
B39 O57 1.4155(19)
B39 C40 1.597(2)
B39 N52 1.605(2)
C40 C41 1.394(2)
C40 C45 1.411(2)
C41 C42 1.393(2)
C41 H41 0.9500
C42 C43 1.387(3)
C42 H42 0.9500
C43 C44 1.379(3)
C43 H43 0.9500
C44 C45 1.405(2)
C44 H44 0.9500
C45 C46 1.479(2)
C46 C47 1.404(2)
C46 C51 1.407(2)
C47 C48 1.380(3)
C47 H47 0.9500
C48 C49 1.383(3)
C48 H48 0.9500
C49 C50 1.384(2)
C49 H49 0.9500
C50 C51 1.384(2)
C50 H50 0.9500
C51 N52 1.4326(19)
N52 C53 1.3188(19)
C53 O55 1.2988(17)
C53 C54 1.489(2)
C54 H54A 0.9800
C54 H54B 0.9800
C54 H54C 0.9800
O55 B56 1.5519(19)
B56 O57 1.4151(19)
B56 C58 1.598(2)
B56 N70 1.603(2)
C58 C59 1.396(2)
C58 C63 1.409(2)
C59 C60 1.391(2)
C59 H59 0.9500
C60 C61 1.389(2)
C60 H60 0.9500
C61 C62 1.377(2)
C61 H61 0.9500
C62 C63 1.405(2)
C62 H62 0.9500
C63 C64 1.481(2)
C64 C65 1.401(2)
C64 C69 1.404(2)
C65 C66 1.380(2)
C65 H65 0.9500
C66 C67 1.382(2)
C66 H66 0.9500
C67 C68 1.385(2)
C67 H67 0.9500
C68 C69 1.391(2)
C68 H68 0.9500
C69 N70 1.4341(18)
C71 C72 1.488(2)
C71 H71A 0.9800
C71 H71B 0.9800
C71 H71C 0.9800
C72 O73 1.2981(18)
C72 N105 1.3236(18)
O73 B74 1.548(2)
B74 O92 1.415(2)
B74 C75 1.598(3)
B74 N87 1.612(2)
C75 C76 1.393(3)
C75 C80 1.405(2)
C76 C77 1.392(3)
C76 H76 0.9500
C77 C78 1.382(3)
C77 H77 0.9500
C78 C79 1.383(3)
C78 H78 0.9500
C79 C80 1.405(2)
C79 H79 0.9500
C80 C81 1.485(3)
C81 C82 1.399(2)
C81 C86 1.402(2)
C82 C83 1.378(3)
C82 H82 0.9500
C83 C84 1.388(3)
C83 H83 0.9500
C84 C85 1.385(2)
C84 H84 0.9500
C85 C86 1.385(2)
C85 H85 0.9500
C86 N87 1.433(2)
N87 C88 1.3182(19)
C88 O90 1.2975(19)
C88 C89 1.489(2)
C89 H89A 0.9800
C89 H89B 0.9800
C89 H89C 0.9800
O90 B91 1.555(2)
B91 O92 1.415(2)
B91 N105 1.590(2)
B91 C93 1.595(2)
C93 C94 1.396(3)
C93 C98 1.406(3)
C94 C95 1.392(3)
C94 H94 0.9500
C95 C96 1.379(4)
C95 H95 0.9500
C96 C97 1.375(4)
C96 H96 0.9500
C97 C98 1.405(2)
C97 H97 0.9500
C98 C99 1.480(3)
C99 C100 1.400(3)
C99 C104 1.410(2)
C100 C101 1.377(3)
C100 H100 0.9500
C101 C102 1.385(3)
C101 H101 0.9500
C102 C103 1.388(2)
C102 H102 0.9500
C103 C104 1.387(2)
C103 H103 0.9500
C104 N105 1.428(2)
C201 C202 1.496(3)
C201 H20A 0.9800
C201 H20B 0.9800
C201 H20C 0.9800
C202 O203 1.449(2)
C202 H20D 0.9900
C202 H20E 0.9900
O203 C204 1.337(2)
C204 O205 1.200(2)
C204 C206 1.501(3)
C206 H20F 0.9800
C206 H20G 0.9800
C206 H20H 0.9800
C207 C208 1.494(3)
C207 H20J 0.9800
C207 H20I 0.9800
C207 H20K 0.9800
C208 O209 1.450(2)
C208 H20L 0.9900
C208 H20M 0.9900
O209 C210 1.341(2)
C210 O211 1.197(2)
C210 C212 1.492(3)
C212 H21A 0.9800
C212 H21B 0.9800
C212 H21C 0.9800
C213 C214 1.574(8)
C213 H21D 0.9800
C213 H21E 0.9800
C213 H21F 0.9800
C214 O215 1.410(5)
C214 H21G 0.9900
C214 H21H 0.9900
O215 C216 1.360(5)
C216 O217 1.190(5)
C216 C218 1.444(7)
C218 H21I 0.9800
C218 H21J 0.9800
C218 H21K 0.9800
O301 C301 1.140(8)
O302 C301 1.302(9)
O302 C303 1.585(15)
C301 C302 1.573(14)
C302 H30A 0.9800
C302 H30B 0.9800
C302 H30C 0.9800
C304 C303 1.408(15)
C304 H30D 0.9800
C304 H30E 0.9800
C304 H30F 0.9800
C303 H30G 0.9900
C303 H30H 0.9900

loop_
_geom_torsion_atom_site_label_1
_geom_torsion_atom_site_label_2
_geom_torsion_atom_site_label_3
_geom_torsion_atom_site_label_4
_geom_torsion
N35 C2 O3 B4 -5.3(2)
C1 C2 O3 B4 176.40(14)
C2 O3 B4 O22 49.29(18)
C2 O3 B4 C5 177.61(14)
C2 O3 B4 N17 -67.90(16)
O22 B4 C5 C6 27.2(2)
O3 B4 C5 C6 -96.37(18)
N17 B4 C5 C6 151.47(14)
O22 B4 C5 C10 -150.38(14)
O3 B4 C5 C10 86.03(17)
N17 B4 C5 C10 -26.13(19)
C10 C5 C6 C7 -0.8(3)
B4 C5 C6 C7 -178.42(16)
C5 C6 C7 C8 1.5(3)
C6 C7 C8 C9 -0.8(3)
C7 C8 C9 C10 -0.6(3)
C8 C9 C10 C5 1.4(3)
C8 C9 C10 C11 -177.56(17)
C6 C5 C10 C9 -0.6(2)
B4 C5 C10 C9 177.00(15)
C6 C5 C10 C11 178.30(15)
B4 C5 C10 C11 -4.0(2)
C9 C10 C11 C12 21.1(2)
C5 C10 C11 C12 -157.86(15)
C9 C10 C11 C16 -160.74(16)
C5 C10 C11 C16 20.3(2)
C16 C11 C12 C13 -1.0(2)
C10 C11 C12 C13 177.24(16)
C11 C12 C13 C14 -1.3(3)
C12 C13 C14 C15 1.1(3)
C13 C14 C15 C16 1.4(3)
C14 C15 C16 C11 -3.8(3)
C14 C15 C16 N17 -178.23(15)
C12 C11 C16 C15 3.5(2)
C10 C11 C16 C15 -174.77(15)
C12 C11 C16 N17 178.04(13)
C10 C11 C16 N17 -0.2(2)
C15 C16 N17 C18 -45.0(2)
C11 C16 N17 C18 140.49(15)
C15 C16 N17 B4 140.42(15)
C11 C16 N17 B4 -34.12(19)
O22 B4 N17 C18 -1.50(19)
O3 B4 N17 C18 114.27(14)
C5 B4 N17 C18 -129.49(14)
O22 B4 N17 C16 173.22(12)
O3 B4 N17 C16 -71.01(15)
C5 B4 N17 C16 45.23(17)
C16 N17 C18 O20 165.92(14)
B4 N17 C18 O20 -19.7(2)
C16 N17 C18 C19 -15.4(2)
B4 N17 C18 C19 159.01(15)
N17 C18 O20 B21 -3.6(2)
C19 C18 O20 B21 177.56(13)
C18 O20 B21 O22 48.38(16)
C18 O20 B21 C23 176.83(13)
C18 O20 B21 N35 -68.81(15)
O3 B4 O22 B21 -67.52(15)
C5 B4 O22 B21 168.11(13)
N17 B4 O22 B21 45.37(16)
O20 B21 O22 B4 -68.05(14)
C23 B21 O22 B4 165.34(12)
N35 B21 O22 B4 44.60(16)
O22 B21 C23 C24 24.6(2)
O20 B21 C23 C24 -99.77(16)
N35 B21 C23 C24 147.55(13)
O22 B21 C23 C28 -149.83(13)
O20 B21 C23 C28 85.81(16)
N35 B21 C23 C28 -26.87(18)
C28 C23 C24 C25 -1.1(2)
B21 C23 C24 C25 -175.63(14)
C23 C24 C25 C26 2.3(2)
C24 C25 C26 C27 -1.5(2)
C25 C26 C27 C28 -0.6(2)
C24 C23 C28 C27 -1.0(2)
B21 C23 C28 C27 173.60(13)
C24 C23 C28 C29 179.30(13)
B21 C23 C28 C29 -6.1(2)
C26 C27 C28 C23 1.8(2)
C26 C27 C28 C29 -178.48(15)
C23 C28 C29 C30 -155.05(14)
C27 C28 C29 C30 25.2(2)
C23 C28 C29 C34 24.4(2)
C27 C28 C29 C34 -155.36(15)
C34 C29 C30 C31 0.9(2)
C28 C29 C30 C31 -179.62(16)
C29 C30 C31 C32 -2.1(3)
C30 C31 C32 C33 0.6(3)
C31 C32 C33 C34 2.1(3)
C32 C33 C34 C29 -3.3(3)
C32 C33 C34 N35 -178.33(16)
C30 C29 C34 C33 1.8(2)
C28 C29 C34 C33 -177.68(14)
C30 C29 C34 N35 176.89(13)
C28 C29 C34 N35 -2.6(2)
O3 C2 N35 C34 166.94(14)
C1 C2 N35 C34 -14.9(2)
O3 C2 N35 B21 -18.1(2)
C1 C2 N35 B21 160.00(16)
C33 C34 N35 C2 -44.8(2)
C29 C34 N35 C2 140.13(15)
C33 C34 N35 B21 140.09(15)
C29 C34 N35 B21 -35.02(19)
O22 B21 N35 C2 -1.75(19)
O20 B21 N35 C2 113.63(14)
C23 B21 N35 C2 -127.81(14)
O22 B21 N35 C34 173.52(12)
O20 B21 N35 C34 -71.09(15)
C23 B21 N35 C34 47.46(16)
N70 C37 O38 B39 -3.6(2)
C36 C37 O38 B39 178.96(13)
C37 O38 B39 O57 48.71(17)
C37 O38 B39 C40 178.22(13)
C37 O38 B39 N52 -68.09(15)
O57 B39 C40 C41 26.1(2)
O38 B39 C40 C41 -98.25(17)
N52 B39 C40 C41 149.13(14)
O57 B39 C40 C45 -149.95(14)
O38 B39 C40 C45 85.67(17)
N52 B39 C40 C45 -26.95(18)
C45 C40 C41 C42 -0.3(2)
B39 C40 C41 C42 -176.46(15)
C40 C41 C42 C43 1.0(3)
C41 C42 C43 C44 -0.7(3)
C42 C43 C44 C45 -0.2(3)
C43 C44 C45 C40 0.9(2)
C43 C44 C45 C46 -178.45(16)
C41 C40 C45 C44 -0.7(2)
B39 C40 C45 C44 175.53(14)
C41 C40 C45 C46 178.74(14)
B39 C40 C45 C46 -5.1(2)
C44 C45 C46 C47 23.8(2)
C40 C45 C46 C47 -155.60(16)
C44 C45 C46 C51 -157.74(16)
C40 C45 C46 C51 22.9(2)
C51 C46 C47 C48 0.2(3)
C45 C46 C47 C48 178.73(17)
C46 C47 C48 C49 -1.2(3)
C47 C48 C49 C50 0.3(3)
C48 C49 C50 C51 1.7(3)
C49 C50 C51 C46 -2.8(3)
C49 C50 C51 N52 -177.67(17)
C47 C46 C51 C50 1.8(2)
C45 C46 C51 C50 -176.78(16)
C47 C46 C51 N52 176.74(14)
C45 C46 C51 N52 -1.8(2)
C50 C51 N52 C53 -44.1(2)
C46 C51 N52 C53 140.93(15)
C50 C51 N52 B39 139.97(16)
C46 C51 N52 B39 -35.04(19)
O57 B39 N52 C53 -1.31(19)
O38 B39 N52 C53 114.38(14)
C40 B39 N52 C53 -128.98(14)
O57 B39 N52 C51 174.71(12)
O38 B39 N52 C51 -69.61(15)
C40 B39 N52 C51 47.04(16)
C51 N52 C53 O55 164.31(13)
B39 N52 C53 O55 -19.9(2)
C51 N52 C53 C54 -19.2(2)
B39 N52 C53 C54 156.60(14)
N52 C53 O55 B56 -3.48(19)
C54 C53 O55 B56 179.66(13)
C53 O55 B56 O57 48.41(16)
C53 O55 B56 C58 177.90(12)
C53 O55 B56 N70 -68.44(14)
O55 B56 O57 B39 -68.24(14)
C58 B56 O57 B39 167.03(13)
N70 B56 O57 B39 44.86(15)
O38 B39 O57 B56 -68.25(15)
C40 B39 O57 B56 166.25(13)
N52 B39 O57 B56 45.10(15)
O57 B56 C58 C59 24.7(2)
O55 B56 C58 C59 -99.50(16)
N70 B56 C58 C59 148.47(14)
O57 B56 C58 C63 -152.86(13)
O55 B56 C58 C63 82.98(16)
N70 B56 C58 C63 -29.05(18)
C63 C58 C59 C60 0.0(2)
B56 C58 C59 C60 -177.55(14)
C58 C59 C60 C61 0.7(2)
C59 C60 C61 C62 -0.6(2)
C60 C61 C62 C63 -0.2(2)
C61 C62 C63 C58 0.9(2)
C61 C62 C63 C64 179.78(14)
C59 C58 C63 C62 -0.8(2)
B56 C58 C63 C62 176.79(14)
C59 C58 C63 C64 -179.68(14)
B56 C58 C63 C64 -2.1(2)
C62 C63 C64 C65 22.8(2)
C58 C63 C64 C65 -158.31(15)
C62 C63 C64 C69 -158.22(14)
C58 C63 C64 C69 20.6(2)
C69 C64 C65 C66 -1.4(2)
C63 C64 C65 C66 177.58(16)
C64 C65 C66 C67 -0.6(3)
C65 C66 C67 C68 0.7(3)
C66 C67 C68 C69 1.3(3)
C67 C68 C69 C64 -3.4(2)
C67 C68 C69 N70 -177.65(15)
C65 C64 C69 C68 3.4(2)
C63 C64 C69 C68 -175.59(14)
C65 C64 C69 N70 177.68(14)
C63 C64 C69 N70 -1.3(2)
O38 C37 N70 C69 163.30(13)
C36 C37 N70 C69 -19.5(2)
O38 C37 N70 B56 -20.3(2)
C36 C37 N70 B56 156.90(15)
C68 C69 N70 C37 -43.5(2)
C64 C69 N70 C37 142.12(15)
C68 C69 N70 B56 139.88(15)
C64 C69 N70 B56 -34.49(19)
O57 B56 N70 C37 -0.75(19)
O55 B56 N70 C37 115.03(14)
C58 B56 N70 C37 -129.30(14)
O57 B56 N70 C69 175.91(12)
O55 B56 N70 C69 -68.31(14)
C58 B56 N70 C69 47.36(16)
N105 C72 O73 B74 5.9(2)
C71 C72 O73 B74 -175.27(13)
C72 O73 B74 O92 -50.98(17)
C72 O73 B74 C75 179.11(13)
C72 O73 B74 N87 65.76(15)
O92 B74 C75 C76 -24.1(2)
O73 B74 C75 C76 101.37(18)
N87 B74 C75 C76 -146.38(15)
O92 B74 C75 C80 148.71(15)
O73 B74 C75 C80 -85.82(18)
N87 B74 C75 C80 26.43(18)
C80 C75 C76 C77 -2.2(3)
B74 C75 C76 C77 170.82(16)
C75 C76 C77 C78 0.3(3)
C76 C77 C78 C79 1.6(3)
C77 C78 C79 C80 -1.6(3)
C78 C79 C80 C75 -0.3(2)
C78 C79 C80 C81 -179.45(16)
C76 C75 C80 C79 2.2(2)
B74 C75 C80 C79 -170.83(14)
C76 C75 C80 C81 -178.69(14)
B74 C75 C80 C81 8.3(2)
C79 C80 C81 C82 -28.4(2)
C75 C80 C81 C82 152.50(15)
C79 C80 C81 C86 152.15(15)
C75 C80 C81 C86 -27.0(2)
C86 C81 C82 C83 -1.0(2)
C80 C81 C82 C83 179.52(15)
C81 C82 C83 C84 1.5(3)
C82 C83 C84 C85 0.1(3)
C83 C84 C85 C86 -2.1(3)
C84 C85 C86 C81 2.6(2)
C84 C85 C86 N87 177.55(15)
C82 C81 C86 C85 -1.0(2)
C80 C81 C86 C85 178.48(15)
C82 C81 C86 N87 -176.08(13)
C80 C81 C86 N87 3.4(2)
C85 C86 N87 C88 45.8(2)
C81 C86 N87 C88 -139.13(16)
C85 C86 N87 B74 -138.71(15)
C81 C86 N87 B74 36.36(19)
O92 B74 N87 C88 0.4(2)
O73 B74 N87 C88 -115.01(15)
C75 B74 N87 C88 126.72(15)
O92 B74 N87 C86 -175.22(13)
O73 B74 N87 C86 69.40(16)
C75 B74 N87 C86 -48.87(17)
C86 N87 C88 O90 -165.73(15)
B74 N87 C88 O90 19.0(2)
C86 N87 C88 C89 16.0(3)
B74 N87 C88 C89 -159.24(18)
N87 C88 O90 B91 6.1(2)
C89 C88 O90 B91 -175.47(16)
C88 O90 B91 O92 -51.30(18)
C88 O90 B91 N105 65.81(17)
C88 O90 B91 C93 179.35(15)
O73 B74 O92 B91 68.27(15)
C75 B74 O92 B91 -164.13(14)
N87 B74 O92 B91 -44.28(17)
O90 B91 O92 B74 68.99(15)
N105 B91 O92 B74 -43.40(17)
C93 B91 O92 B74 -166.38(14)
O92 B91 C93 C94 -22.8(2)
O90 B91 C93 C94 100.89(18)
N105 B91 C93 C94 -147.72(15)
O92 B91 C93 C98 154.98(15)
O90 B91 C93 C98 -81.29(18)
N105 B91 C93 C98 30.09(19)
C98 C93 C94 C95 1.0(3)
B91 C93 C94 C95 178.84(16)
C93 C94 C95 C96 -0.4(3)
C94 C95 C96 C97 -0.9(3)
C95 C96 C97 C98 1.6(3)
C96 C97 C98 C93 -1.0(3)
C96 C97 C98 C99 179.03(17)
C94 C93 C98 C97 -0.3(2)
B91 C93 C98 C97 -178.20(15)
C94 C93 C98 C99 179.67(15)
B91 C93 C98 C99 1.8(2)
C97 C98 C99 C100 -23.3(3)
C93 C98 C99 C100 156.68(16)
C97 C98 C99 C104 159.05(16)
C93 C98 C99 C104 -20.9(2)
C104 C99 C100 C101 0.4(3)
C98 C99 C100 C101 -177.36(17)
C99 C100 C101 C102 1.0(3)
C100 C101 C102 C103 -0.3(3)
C101 C102 C103 C104 -1.7(3)
C102 C103 C104 C99 3.2(2)
C102 C103 C104 N105 176.78(15)
C100 C99 C104 C103 -2.4(2)
C98 C99 C104 C103 175.33(15)
C100 C99 C104 N105 -176.13(14)
C98 C99 C104 N105 1.6(2)
O73 C72 N105 C104 -163.41(14)
C71 C72 N105 C104 17.8(2)
O73 C72 N105 B91 19.6(2)
C71 C72 N105 B91 -159.14(15)
C103 C104 N105 C72 44.0(2)
C99 C104 N105 C72 -142.24(15)
C103 C104 N105 B91 -138.87(15)
C99 C104 N105 B91 34.88(19)
O92 B91 N105 C72 -0.5(2)
O90 B91 N105 C72 -115.67(14)
C93 B91 N105 C72 128.69(15)
O92 B91 N105 C104 -177.65(13)
O90 B91 N105 C104 67.15(16)
C93 B91 N105 C104 -48.49(17)
C201 C202 O203 C204 173.96(17)
C202 O203 C204 O205 -0.7(3)
C202 O203 C204 C206 -178.6(2)
C207 C208 O209 C210 -174.67(16)
C208 O209 C210 O211 2.3(2)
C208 O209 C210 C212 -177.72(15)
C213 C214 O215 C216 88.5(5)
C214 O215 C216 O217 2.5(7)
C214 O215 C216 C218 -175.2(4)
C303 O302 C301 O301 11.4(12)
C303 O302 C301 C302 -169.1(8)
C301 O302 C303 C304 -173.8(8)
